data_2212681
loop_
_publ_author_name
'Ko\,sar, Ba\,sak'
'Karaarslan, Muhsin'
'Y\?ild\?iz, Ya\,sar Kemal'
'Demircan, Ayd\?in'
'B\"uy\"ukg\"ung\"or, Orhan'

_publ_section_title
;<i>tert</i>-Butyl
 3a-chloro-2-methylperhydro-2,6a-epoxyoxireno[<i>e</i>]isoindole-5-carboxylate
;
_journal_coeditor_code SG2127
_journal_issue 3
_journal_name_full 'Acta Crystallographica Section E'
_journal_page_first o1169
_journal_page_last o1170
_journal_paper_doi 10.1107/S1600536807005168
_journal_volume 63
_journal_year 2007
_chemical_formula_iupac 'C14 H20 Cl N O4'
_chemical_formula_moiety 'C14 H20 Cl N O4'
_chemical_formula_sum 'C14 H20 Cl N O4'
_chemical_formula_weight 301.76
_chemical_name_systematic
;
tert-Butyl
3a-chloro-2-methylperhydro-2,6a-epoxyoxireno[e]isoindole-5-carboxylate
;
_space_group_IT_number 14
_symmetry_cell_setting monoclinic
_symmetry_space_group_name_Hall '-P 2ybc'
_symmetry_space_group_name_H-M 'P 1 21/c 1'
_atom_sites_solution_hydrogens geom
_atom_sites_solution_primary direct
_atom_sites_solution_secondary difmap
_cell_angle_alpha 90.00
_cell_angle_beta 93.894(7)
_cell_angle_gamma 90.00
_cell_formula_units_Z 4
_cell_length_a 18.4023(17)
_cell_length_b 8.7063(10)
_cell_length_c 9.8475(9)
_cell_measurement_reflns_used 8034
_cell_measurement_temperature 293(2)
_cell_measurement_theta_max 27.21
_cell_measurement_theta_min 2.07
_cell_volume 1574.1(3)
_computing_cell_refinement X-AREA
_computing_data_collection 'X-AREA (Stoe & Cie, 2002)'
_computing_data_reduction 'X-RED (Stoe & Cie, 2002)'
_computing_molecular_graphics 'ORTEP-3 for Windows (Farrugia, 1997)'
_computing_publication_material 'WinGX (Farrugia, 1999)'
_computing_structure_refinement 'SHELXL97 (Sheldrick, 1997)'
_computing_structure_solution 'SHELXS97 (Sheldrick, 1997)'
_diffrn_ambient_temperature 293(2)
_diffrn_detector_area_resol_mean 6.67
_diffrn_measured_fraction_theta_full 1.000
_diffrn_measured_fraction_theta_max 1.000
_diffrn_measurement_device_type 'Stoe IPDS-2'
_diffrn_measurement_method \w
_diffrn_radiation_monochromator graphite
_diffrn_radiation_source 'fine-focus sealed tube'
_diffrn_radiation_type MoK\a
_diffrn_radiation_wavelength 0.71073
_diffrn_reflns_av_R_equivalents 0.1813
_diffrn_reflns_av_sigmaI/netI 0.1687
_diffrn_reflns_limit_h_max 22
_diffrn_reflns_limit_h_min -22
_diffrn_reflns_limit_k_max 10
_diffrn_reflns_limit_k_min -10
_diffrn_reflns_limit_l_max 12
_diffrn_reflns_limit_l_min -12
_diffrn_reflns_number 12225
_diffrn_reflns_theta_full 26.00
_diffrn_reflns_theta_max 26.00
_diffrn_reflns_theta_min 2.22
_diffrn_standards_decay_% <2
_diffrn_standards_number 0
_exptl_absorpt_coefficient_mu 0.254
_exptl_absorpt_correction_T_max 0.997
_exptl_absorpt_correction_T_min 0.899
_exptl_absorpt_correction_type integration
_exptl_absorpt_process_details '(X-RED; Stoe & Cie, 2002)'
_exptl_crystal_colour colorless
_exptl_crystal_density_diffrn 1.273
_exptl_crystal_density_method 'not measured'
_exptl_crystal_description plate
_exptl_crystal_F_000 640
_exptl_crystal_size_max 0.48
_exptl_crystal_size_mid 0.31
_exptl_crystal_size_min 0.01
_refine_diff_density_max 0.346
_refine_diff_density_min -0.205
_refine_ls_extinction_method none
_refine_ls_goodness_of_fit_ref 0.948
_refine_ls_hydrogen_treatment constr
_refine_ls_matrix_type full
_refine_ls_number_parameters 183
_refine_ls_number_reflns 3093
_refine_ls_number_restraints 18
_refine_ls_restrained_S_all 0.947
_refine_ls_R_factor_all 0.2137
_refine_ls_R_factor_gt 0.0725
_refine_ls_shift/su_max 0.000
_refine_ls_shift/su_mean 0.000
_refine_ls_structure_factor_coef Fsqd
_refine_ls_weighting_details 'calc w=1/[\s^2^(Fo^2^)+(0.0102P)^2^] where P=(Fo^2^+2Fc^2^)/3'
_refine_ls_weighting_scheme calc
_refine_ls_wR_factor_gt 0.0683
_refine_ls_wR_factor_ref 0.0915
_reflns_number_gt 1116
_reflns_number_total 3093
_reflns_threshold_expression I>2\s(I)
_cod_data_source_file sg2127.cif
_cod_data_source_block II
_cod_original_sg_symbol_H-M 'P 21/c'
_cod_database_code 2212681
_cod_database_fobs_code 2212681

loop_
_symmetry_equiv_pos_as_xyz
'x, y, z'
'-x, y+1/2, -z+1/2'
'-x, -y, -z'
'x, -y-1/2, z-1/2'

loop_
_atom_site_type_symbol
_atom_site_label
_atom_site_fract_x
_atom_site_fract_y
_atom_site_fract_z
_atom_site_U_iso_or_equiv
_atom_site_adp_type
_atom_site_calc_flag
_atom_site_refinement_flags
_atom_site_occupancy
C C1 0.2490(3) 0.3557(5) 0.7120(5) 0.0544(13) Uani d . 1
H H1A 0.2010 0.3769 0.7425 0.065 Uiso calc R 1
H H1B 0.2470 0.3608 0.6134 0.065 Uiso calc R 1
C C2 0.3055(2) 0.4668(5) 0.7758(4) 0.0432(12) Uani d . 1
C C3 0.3237(3) 0.6108(5) 0.6945(4) 0.0504(13) Uani d . 1
H H3A 0.3245 0.7025 0.7507 0.060 Uiso calc R 1
H H3B 0.2897 0.6252 0.6159 0.060 Uiso calc R 1
C C4 0.4008(3) 0.5682(4) 0.6526(4) 0.0417(13) Uani d . 1
C C5 0.4516(2) 0.5846(5) 0.7784(4) 0.0426(12) Uani d . 1
H H5 0.4615 0.6854 0.8200 0.051 Uiso calc R 1
C C6 0.4356(2) 0.4516(5) 0.8613(4) 0.0439(12) Uani d . 1
H H6 0.4341 0.4598 0.9603 0.053 Uiso calc R 1
C C7 0.3766(2) 0.3705(5) 0.7765(4) 0.0362(11) Uani d . 1
C C8 0.3541(2) 0.2060(5) 0.7954(4) 0.0435(12) Uani d . 1
H H8A 0.3788 0.1385 0.7351 0.052 Uiso calc R 1
H H8B 0.3650 0.1731 0.8887 0.052 Uiso calc R 1
C C9 0.4229(3) 0.6431(5) 0.5240(4) 0.0550(14) Uani d . 1
H H9A 0.4716 0.6124 0.5072 0.082 Uiso calc R 1
H H9B 0.4211 0.7527 0.5338 0.082 Uiso calc R 1
H H9C 0.3902 0.6120 0.4490 0.082 Uiso calc R 1
C C10 0.2360(3) 0.0812(6) 0.7831(5) 0.0505(13) Uani d . 1
C C11 0.1094(4) -0.0077(9) 0.7606(6) 0.0946(12) Uani d U 1
C C12 0.1244(4) -0.1497(7) 0.6773(7) 0.137(3) Uani d U 1
H H12A 0.1362 -0.1193 0.5877 0.206 Uiso calc R 1
H H12B 0.0819 -0.2139 0.6708 0.206 Uiso calc R 1
H H12C 0.1645 -0.2055 0.7207 0.206 Uiso calc R 1
C C13 0.1048(3) -0.0419(8) 0.9090(6) 0.130(3) Uani d U 1
H H13A 0.1475 -0.0970 0.9423 0.196 Uiso calc R 1
H H13B 0.0624 -0.1032 0.9213 0.196 Uiso calc R 1
H H13C 0.1015 0.0526 0.9584 0.196 Uiso calc R 1
C C14 0.0405(3) 0.0704(8) 0.7032(8) 0.141(3) Uani d U 1
H H14A 0.0323 0.1619 0.7544 0.212 Uiso calc R 1
H H14B -0.0001 0.0019 0.7090 0.212 Uiso calc R 1
H H14C 0.0455 0.0970 0.6097 0.212 Uiso calc R 1
N N1 0.2758(2) 0.2066(4) 0.7611(4) 0.0448(10) Uani d . 1
O O1 0.39446(16) 0.4022(3) 0.6387(3) 0.0395(8) Uani d . 1
O O2 0.50360(16) 0.4598(3) 0.7965(3) 0.0494(9) Uani d . 1
O O3 0.25984(18) -0.0380(4) 0.8311(3) 0.0698(11) Uani d . 1
O O4 0.1651(2) 0.1095(4) 0.7445(4) 0.0697(11) Uani d . 1
Cl Cl1 0.28286(8) 0.50838(16) 0.94864(12) 0.0718(5) Uani d . 1

loop_
_atom_site_aniso_label
_atom_site_aniso_U_11
_atom_site_aniso_U_22
_atom_site_aniso_U_33
_atom_site_aniso_U_12
_atom_site_aniso_U_13
_atom_site_aniso_U_23
C1 0.042(3) 0.050(3) 0.071(3) 0.001(3) 0.003(3) 0.005(3)
C2 0.047(3) 0.043(3) 0.041(2) 0.002(3) 0.008(2) 0.007(2)
C3 0.064(4) 0.036(3) 0.051(3) 0.009(3) 0.005(3) 0.009(2)
C4 0.060(4) 0.023(2) 0.042(3) -0.003(3) 0.010(3) 0.001(2)
C5 0.044(3) 0.039(3) 0.044(3) 0.000(2) 0.005(2) -0.007(2)
C6 0.048(3) 0.047(3) 0.036(2) -0.009(3) 0.003(2) 0.000(2)
C7 0.039(3) 0.036(3) 0.034(2) 0.002(2) 0.000(2) 0.006(2)
C8 0.042(4) 0.040(3) 0.048(3) 0.002(3) 0.003(2) 0.004(2)
C9 0.083(4) 0.038(3) 0.045(3) 0.000(3) 0.014(3) 0.014(2)
C10 0.035(3) 0.051(3) 0.066(3) -0.005(3) 0.004(3) 0.002(3)
C11 0.097 0.106 0.082(4) -0.030(5) 0.013(4) -0.015(5)
C12 0.090(6) 0.113(6) 0.211(8) -0.042(5) 0.023(6) -0.073(6)
C13 0.094(6) 0.158(8) 0.143(6) -0.056(6) 0.035(5) 0.014(6)
C14 0.057(5) 0.131(7) 0.231(8) -0.019(5) -0.026(5) 0.004(6)
N1 0.036(3) 0.035(2) 0.063(3) -0.001(2) -0.002(2) 0.0099(19)
O1 0.054(2) 0.0290(16) 0.0361(18) -0.0037(16) 0.0051(16) 0.0003(13)
O2 0.042(2) 0.049(2) 0.0576(19) -0.0025(17) 0.0039(16) 0.0041(16)
O3 0.058(3) 0.041(2) 0.109(3) -0.002(2) -0.005(2) 0.020(2)
O4 0.046(3) 0.061(2) 0.102(3) -0.016(2) 0.000(2) 0.007(2)
Cl1 0.0882(11) 0.0675(9) 0.0641(8) 0.0056(10) 0.0380(7) -0.0031(8)

loop_
_atom_type_symbol
_atom_type_description
_atom_type_scat_dispersion_real
_atom_type_scat_dispersion_imag
_atom_type_scat_source
C C 0.0033 0.0016 'International Tables Vol C Tables 4.2.6.8 and 6.1.1.4'
H H 0.0000 0.0000 'International Tables Vol C Tables 4.2.6.8 and 6.1.1.4'
N N 0.0061 0.0033 'International Tables Vol C Tables 4.2.6.8 and 6.1.1.4'
O O 0.0106 0.0060 'International Tables Vol C Tables 4.2.6.8 and 6.1.1.4'
Cl Cl 0.1484 0.1585 'International Tables Vol C Tables 4.2.6.8 and 6.1.1.4'

loop_
_geom_angle_atom_site_label_1
_geom_angle_atom_site_label_2
_geom_angle_atom_site_label_3
_geom_angle
N1 C1 C2 102.8(4)
N1 C1 H1A 111.2
C2 C1 H1A 111.2
N1 C1 H1B 111.2
C2 C1 H1B 111.2
H1A C1 H1B 109.1
C1 C2 C3 118.0(4)
C1 C2 C7 102.1(3)
C3 C2 C7 103.3(3)
C1 C2 Cl1 108.6(3)
C3 C2 Cl1 113.4(3)
C7 C2 Cl1 110.5(3)
C2 C3 C4 100.3(3)
C2 C3 H3A 111.7
C4 C3 H3A 111.7
C2 C3 H3B 111.7
C4 C3 H3B 111.7
H3A C3 H3B 109.5
O1 C4 C9 112.1(3)
O1 C4 C5 102.2(3)
C9 C4 C5 117.5(4)
O1 C4 C3 101.2(4)
C9 C4 C3 115.2(4)
C5 C4 C3 106.6(4)
O2 C5 C6 59.5(3)
O2 C5 C4 113.4(4)
C6 C5 C4 104.3(4)
O2 C5 H5 121.1
C6 C5 H5 121.1
C4 C5 H5 121.1
O2 C6 C5 60.0(3)
O2 C6 C7 113.2(3)
C5 C6 C7 103.2(4)
O2 C6 H6 121.3
C5 C6 H6 121.3
C7 C6 H6 121.3
O1 C7 C6 103.3(3)
O1 C7 C8 112.3(3)
C6 C7 C8 125.0(4)
O1 C7 C2 97.9(3)
C6 C7 C2 109.0(4)
C8 C7 C2 106.1(4)
N1 C8 C7 104.1(4)
N1 C8 H8A 110.9
C7 C8 H8A 110.9
N1 C8 H8B 110.9
C7 C8 H8B 110.9
H8A C8 H8B 109.0
C4 C9 H9A 109.5
C4 C9 H9B 109.5
H9A C9 H9B 109.5
C4 C9 H9C 109.5
H9A C9 H9C 109.5
H9B C9 H9C 109.5
O3 C10 N1 125.0(5)
O3 C10 O4 125.5(5)
N1 C10 O4 109.5(4)
O4 C11 C12 110.8(5)
O4 C11 C13 109.3(5)
C12 C11 C13 112.9(7)
O4 C11 C14 102.8(6)
C12 C11 C14 110.0(6)
C13 C11 C14 110.6(6)
C11 C12 H12A 109.5
C11 C12 H12B 109.5
H12A C12 H12B 109.5
C11 C12 H12C 109.5
H12A C12 H12C 109.5
H12B C12 H12C 109.5
C11 C13 H13A 109.5
C11 C13 H13B 109.5
H13A C13 H13B 109.5
C11 C13 H13C 109.5
H13A C13 H13C 109.5
H13B C13 H13C 109.5
C11 C14 H14A 109.5
C11 C14 H14B 109.5
H14A C14 H14B 109.5
C11 C14 H14C 109.5
H14A C14 H14C 109.5
H14B C14 H14C 109.5
C10 N1 C8 120.2(4)
C10 N1 C1 127.0(4)
C8 N1 C1 112.8(4)
C7 O1 C4 97.1(3)
C6 O2 C5 60.5(3)
C10 O4 C11 120.7(5)

loop_
_geom_bond_atom_site_label_1
_geom_bond_atom_site_label_2
_geom_bond_distance
C1 N1 1.460(5)
C1 C2 1.525(6)
C1 H1A 0.9700
C1 H1B 0.9700
C2 C3 1.537(5)
C2 C7 1.553(5)
C2 Cl1 1.816(4)
C3 C4 1.549(6)
C3 H3A 0.9700
C3 H3B 0.9700
C4 O1 1.455(4)
C4 C9 1.504(5)
C4 C5 1.508(6)
C5 O2 1.451(5)
C5 C6 1.459(5)
C5 H5 0.9800
C6 O2 1.445(5)
C6 C7 1.501(6)
C6 H6 0.9800
C7 O1 1.445(4)
C7 C8 1.505(5)
C8 N1 1.457(5)
C8 H8A 0.9700
C8 H8B 0.9700
C9 H9A 0.9600
C9 H9B 0.9600
C9 H9C 0.9600
C10 O3 1.210(5)
C10 N1 1.341(5)
C10 O4 1.357(5)
C11 O4 1.462(6)
C11 C12 1.519(7)
C11 C13 1.499(7)
C11 C14 1.515(8)
C12 H12A 0.9600
C12 H12B 0.9600
C12 H12C 0.9600
C13 H13A 0.9600
C13 H13B 0.9600
C13 H13C 0.9600
C14 H14A 0.9600
C14 H14B 0.9600
C14 H14C 0.9600

loop_
_geom_torsion_atom_site_label_1
_geom_torsion_atom_site_label_2
_geom_torsion_atom_site_label_3
_geom_torsion_atom_site_label_4
_geom_torsion
N1 C1 C2 C3 145.9(4)
N1 C1 C2 C7 33.6(4)
N1 C1 C2 Cl1 -83.2(4)
C1 C2 C3 C4 -107.7(4)
C7 C2 C3 C4 3.9(4)
Cl1 C2 C3 C4 123.5(3)
C2 C3 C4 O1 32.4(4)
C2 C3 C4 C9 153.5(4)
C2 C3 C4 C5 -74.2(4)
O1 C4 C5 O2 31.0(5)
C9 C4 C5 O2 -92.1(4)
C3 C4 C5 O2 136.8(3)
O1 C4 C5 C6 -31.6(4)
C9 C4 C5 C6 -154.8(4)
C3 C4 C5 C6 74.2(4)
C4 C5 C6 O2 109.0(4)
O2 C5 C6 C7 -109.4(3)
C4 C5 C6 C7 -0.3(4)
O2 C6 C7 O1 -30.1(4)
C5 C6 C7 O1 32.6(4)
O2 C6 C7 C8 99.9(5)
C5 C6 C7 C8 162.5(4)
O2 C6 C7 C2 -133.4(3)
C5 C6 C7 C2 -70.8(4)
C1 C2 C7 O1 84.0(3)
C3 C2 C7 O1 -39.0(4)
Cl1 C2 C7 O1 -160.6(3)
C1 C2 C7 C6 -169.0(3)
C3 C2 C7 C6 68.1(4)
Cl1 C2 C7 C6 -53.6(4)
C1 C2 C7 C8 -32.1(4)
C3 C2 C7 C8 -155.1(3)
Cl1 C2 C7 C8 83.3(4)
O1 C7 C8 N1 -88.4(4)
C6 C7 C8 N1 145.5(4)
C2 C7 C8 N1 17.5(4)
O3 C10 N1 C8 0.1(7)
O4 C10 N1 C8 179.5(4)
O3 C10 N1 C1 -175.6(5)
O4 C10 N1 C1 3.8(6)
C7 C8 N1 C10 -171.7(4)
C7 C8 N1 C1 4.6(5)
C2 C1 N1 C10 151.1(4)
C2 C1 N1 C8 -25.0(5)
C6 C7 O1 C4 -51.7(4)
C8 C7 O1 C4 171.1(4)
C2 C7 O1 C4 60.0(4)
C9 C4 O1 C7 177.6(4)
C5 C4 O1 C7 50.9(4)
C3 C4 O1 C7 -59.1(4)
C7 C6 O2 C5 92.3(4)
C4 C5 O2 C6 -93.3(4)
O3 C10 O4 C11 0.8(8)
N1 C10 O4 C11 -178.6(4)
C12 C11 O4 C10 -61.5(7)
C13 C11 O4 C10 63.6(7)
C14 C11 O4 C10 -178.9(5)
